data_7059849
loop_
_publ_author_name
'Lokshin, Vladimir'
'Clavier, Herv\'e'
'Khodorkovsky, Vladimir'

_publ_section_title
;
 Spiro 1,3-indandiones: intramolecular photochemical reactions of carbonyl
 groups with carbon--carbon double bonds
;
_journal_issue 34
_journal_name_full 'New Journal of Chemistry'
_journal_page_first 14373
_journal_page_last 14378
_journal_paper_doi 10.1039/D0NJ02923H
_journal_volume 44
_journal_year 2020
_chemical_formula_moiety 'C28 H22 O4'
_chemical_formula_sum 'C28 H22 O4'
_chemical_formula_weight 422.45
_space_group_crystal_system monoclinic
_space_group_IT_number 14
_space_group_name_Hall '-P 2ybc'
_space_group_name_H-M_alt 'P 1 21/c 1'
_atom_sites_solution_hydrogens geom
_atom_sites_solution_primary direct
_audit_creation_date 2016-04-08
_audit_creation_method
;
Olex2 1.2
(compiled 2016.02.16 svn.r3265 for OlexSys, GUI svn.r5155)
;
_audit_update_record
;
2020-03-24 deposited with the CCDC.	2020-07-27 downloaded from the CCDC.
;
_cell_angle_alpha 90
_cell_angle_beta 99.981(5)
_cell_angle_gamma 90
_cell_formula_units_Z 4
_cell_length_a 20.9397(10)
_cell_length_b 5.4322(2)
_cell_length_c 19.3737(11)
_cell_measurement_reflns_used 5081
_cell_measurement_temperature 293(2)
_cell_measurement_theta_max 25.3940
_cell_measurement_theta_min 3.8430
_cell_volume 2170.38(18)
_computing_cell_refinement
;
CrysAlisPro, Agilent Technologies,
Version 1.171.37.35 (release 13-08-2014 CrysAlis171 .NET)
(compiled Aug 13 2014,18:06:01)
;
_computing_data_collection
;
CrysAlisPro, Agilent Technologies,
Version 1.171.37.35 (release 13-08-2014 CrysAlis171 .NET)
(compiled Aug 13 2014,18:06:01)
;
_computing_data_reduction
;
CrysAlisPro, Agilent Technologies,
Version 1.171.37.35 (release 13-08-2014 CrysAlis171 .NET)
(compiled Aug 13 2014,18:06:01)
;
_computing_molecular_graphics 'Olex2 (Dolomanov et al., 2009)'
_computing_publication_material 'Olex2 (Dolomanov et al., 2009)'
_computing_structure_refinement 'ShelXL (Sheldrick, 2015)'
_computing_structure_solution 'ShelXS (Sheldrick, 2008)'
_diffrn_ambient_temperature 293
_diffrn_detector 'CCD plate'
_diffrn_detector_area_resol_mean 5.3048
_diffrn_detector_type AtlasS2
_diffrn_measured_fraction_theta_full 0.994
_diffrn_measured_fraction_theta_max 0.858
_diffrn_measurement_details
;
#__ type_ start__ end____ width___ exp.time_
  1 omega    1.00   32.00   1.0000   15.0000
omega____ theta____ kappa____ phi______ frames
    -      -11.0572 -121.0000   -9.0000 31

#__ type_ start__ end____ width___ exp.time_
  2 omega -104.00  -58.00   1.0000   15.0000
omega____ theta____ kappa____ phi______ frames
    -      -11.0572 -178.0000   90.0000 46

#__ type_ start__ end____ width___ exp.time_
  3 omega   46.00  103.00   1.0000   15.0000
omega____ theta____ kappa____ phi______ frames
    -       11.8385  178.0000   30.0000 57

#__ type_ start__ end____ width___ exp.time_
  4 omega  -80.00  103.00   1.0000   15.0000
omega____ theta____ kappa____ phi______ frames
    -       11.8385    0.0000   60.0000 183
;
_diffrn_measurement_device 'four-circle diffractometer'
_diffrn_measurement_device_type 'SuperNova, Dual, Cu at zero, AtlasS2'
_diffrn_measurement_method '\w scans'
_diffrn_orient_matrix_UB_11 -0.0290659000
_diffrn_orient_matrix_UB_12 0.0321213000
_diffrn_orient_matrix_UB_13 -0.0228130000
_diffrn_orient_matrix_UB_21 -0.0179541000
_diffrn_orient_matrix_UB_22 -0.0247683000
_diffrn_orient_matrix_UB_23 0.0270761000
_diffrn_orient_matrix_UB_31 0.0039352000
_diffrn_orient_matrix_UB_32 0.1241513000
_diffrn_orient_matrix_UB_33 0.0113090000
_diffrn_radiation_monochromator mirror
_diffrn_radiation_probe x-ray
_diffrn_radiation_type MoK\a
_diffrn_radiation_wavelength 0.71073
_diffrn_reflns_av_R_equivalents 0.0273
_diffrn_reflns_av_unetI/netI 0.0286
_diffrn_reflns_Laue_measured_fraction_full 0.994
_diffrn_reflns_Laue_measured_fraction_max 0.858
_diffrn_reflns_limit_h_max 27
_diffrn_reflns_limit_h_min -24
_diffrn_reflns_limit_k_max 6
_diffrn_reflns_limit_k_min -6
_diffrn_reflns_limit_l_max 24
_diffrn_reflns_limit_l_min -19
_diffrn_reflns_number 14561
_diffrn_reflns_point_group_measured_fraction_full 0.994
_diffrn_reflns_point_group_measured_fraction_max 0.858
_diffrn_reflns_theta_full 25.242
_diffrn_reflns_theta_max 28.138
_diffrn_reflns_theta_min 3.879
_diffrn_source 'SuperNova (Mo) X-ray Source'
_exptl_absorpt_coefficient_mu 0.086
_exptl_absorpt_correction_T_max 1.00000
_exptl_absorpt_correction_T_min 0.73673
_exptl_absorpt_correction_type multi-scan
_exptl_absorpt_process_details
;
CrysAlisPro, Agilent Technologies,
Version 1.171.37.35 (release 13-08-2014 CrysAlis171 .NET)
(compiled Aug 13 2014,18:06:01)
Empirical absorption correction using spherical harmonics,
 implemented in SCALE3 ABSPACK scaling algorithm.
;
_exptl_crystal_colour yellow
_exptl_crystal_colour_primary yellow
_exptl_crystal_density_diffrn 1.293
_exptl_crystal_description needle
_exptl_crystal_F_000 888
_exptl_crystal_size_max 0.3
_exptl_crystal_size_mid 0.18
_exptl_crystal_size_min 0.13
_refine_diff_density_max 0.151
_refine_diff_density_min -0.162
_refine_diff_density_rms 0.034
_refine_ls_extinction_method none
_refine_ls_goodness_of_fit_ref 1.063
_refine_ls_hydrogen_treatment constr
_refine_ls_matrix_type full
_refine_ls_number_parameters 291
_refine_ls_number_reflns 4561
_refine_ls_number_restraints 0
_refine_ls_restrained_S_all 1.063
_refine_ls_R_factor_all 0.0725
_refine_ls_R_factor_gt 0.0466
_refine_ls_shift/su_max 0.000
_refine_ls_shift/su_mean 0.000
_refine_ls_structure_factor_coef Fsqd
_refine_ls_weighting_details 'w=1/[\s^2^(Fo^2^)+(0.0341P)^2^+0.7893P] where P=(Fo^2^+2Fc^2^)/3'
_refine_ls_weighting_scheme calc
_refine_ls_wR_factor_gt 0.1011
_refine_ls_wR_factor_ref 0.1147
_reflns_Friedel_coverage 0.000
_reflns_number_gt 3200
_reflns_number_total 4561
_reflns_threshold_expression 'I > 2\s(I)'
_cod_data_source_file d0nj02923h2.cif
_cod_data_source_block photo5och3
_cod_depositor_comments
;Adding full bibliography for 7059847--7059851.cif.

 Adding full bibliography for 7059847--7059851.cif.
;
_cod_original_cell_volume 2170.38(19)
_cod_database_code 7059849
_shelxl_version_number 2014/6
_chemical_oxdiff_formula 'c27 h22 o4'
_shelx_space_group_comment
;
The symmetry employed for this shelxl refinement is uniquely defined
by the following loop, which should always be used as a source of
symmetry information in preference to the above space-group names.
They are only intended as comments.
;
_reflns_odcompleteness_completeness 99.54
_reflns_odcompleteness_iscentric 1
_reflns_odcompleteness_theta 24.66
_olex2_refinement_description
;
1. Fixed Uiso
 At 1.2 times of:
  All C(H) groups, All C(H,H) groups
 At 1.5 times of:
  All C(H,H,H) groups
2.a Ternary CH refined with riding coordinates:
 C11(H11)
2.b Secondary CH2 refined with riding coordinates:
 C12(H12A,H12B)
2.c Aromatic/amide H refined with riding coordinates:
 C4(H4), C5(H5), C6(H6), C7(H7), C17(H17), C18(H18), C20(H20), C21(H21),
 C24(H24), C25(H25), C26(H26), C27(H27), C28(H28)
2.d Idealised Me refined as rotating group:
 C15(H15A,H15B,H15C), C22(H22A,H22B,H22C)
;
_olex2_submission_special_instructions 'No special instructions were received'

loop_
_space_group_symop_operation_xyz
'x, y, z'
'-x, y+1/2, -z+1/2'
'-x, -y, -z'
'x, -y-1/2, z-1/2'

loop_
_atom_site_label
_atom_site_type_symbol
_atom_site_fract_x
_atom_site_fract_y
_atom_site_fract_z
_atom_site_U_iso_or_equiv
_atom_site_adp_type
_atom_site_occupancy
_atom_site_site_symmetry_order
_atom_site_calc_flag
_atom_site_refinement_flags_posn
_atom_site_refinement_flags_adp
_atom_site_refinement_flags_occupancy
_atom_site_disorder_assembly
_atom_site_disorder_group
O1 O 0.23220(7) 0.8185(3) 0.58936(7) 0.0623(4) Uani 1 1 d . . . . .
O2 O 0.20178(7) -0.0482(2) 0.41331(8) 0.0600(4) Uani 1 1 d . . . . .
O3 O 0.40066(6) 0.6129(3) 0.43691(7) 0.0646(4) Uani 1 1 d . . . . .
O4 O -0.07827(6) 0.3352(3) 0.28665(7) 0.0621(4) Uani 1 1 d . . . . .
C1 C 0.31597(8) 0.5633(3) 0.49945(9) 0.0393(4) Uani 1 1 d . . . . .
C2 C 0.33775(8) 0.5390(3) 0.43842(9) 0.0448(4) Uani 1 1 d . . . . .
C3 C 0.30203(8) 0.4547(3) 0.37017(9) 0.0432(4) Uani 1 1 d . . . . .
C4 C 0.32148(9) 0.5512(4) 0.30993(10) 0.0557(5) Uani 1 1 d . . . . .
H4 H 0.3526 0.6751 0.3149 0.067 Uiso 1 1 calc R . . . .
C5 C 0.29610(10) 0.4690(5) 0.24394(11) 0.0645(6) Uani 1 1 d . . . . .
H5 H 0.3092 0.5394 0.2049 0.077 Uiso 1 1 calc R . . . .
C6 C 0.25134(11) 0.2826(5) 0.23583(11) 0.0686(6) Uani 1 1 d . . . . .
H6 H 0.2350 0.2226 0.1913 0.082 Uiso 1 1 calc R . . . .
C7 C 0.23064(10) 0.1844(4) 0.29342(11) 0.0581(5) Uani 1 1 d . . . . .
H7 H 0.2002 0.0583 0.2872 0.070 Uiso 1 1 calc R . . . .
C8 C 0.25425(8) 0.2693(3) 0.36097(9) 0.0421(4) Uani 1 1 d . . . . .
C9 C 0.22334(8) 0.1619(3) 0.41722(9) 0.0424(4) Uani 1 1 d . . . . .
C10 C 0.20986(8) 0.3278(3) 0.47316(9) 0.0388(4) Uani 1 1 d . . . . .
C11 C 0.14579(8) 0.3041(3) 0.49906(9) 0.0444(4) Uani 1 1 d . . . . .
H11 H 0.1461 0.1485 0.5247 0.053 Uiso 1 1 calc R . . . .
C12 C 0.14859(9) 0.5158(4) 0.55178(10) 0.0549(5) Uani 1 1 d . . . . .
H12A H 0.1140 0.6328 0.5365 0.066 Uiso 1 1 calc R . . . .
H12B H 0.1438 0.4532 0.5975 0.066 Uiso 1 1 calc R . . . .
C13 C 0.21367(8) 0.6375(4) 0.55544(9) 0.0450(4) Uani 1 1 d . . . . .
C14 C 0.24919(8) 0.5026(3) 0.50621(8) 0.0376(4) Uani 1 1 d . . . . .
C15 C 0.44296(10) 0.4201(6) 0.42188(15) 0.0905(8) Uani 1 1 d . . . . .
H15A H 0.4244 0.3405 0.3788 0.136 Uiso 1 1 calc GR . . . .
H15B H 0.4486 0.3020 0.4593 0.136 Uiso 1 1 calc GR . . . .
H15C H 0.4843 0.4887 0.4174 0.136 Uiso 1 1 calc GR . . . .
C16 C 0.08669(8) 0.3062(3) 0.44143(9) 0.0403(4) Uani 1 1 d . . . . .
C17 C 0.07508(9) 0.4975(3) 0.39325(10) 0.0493(5) Uani 1 1 d . . . . .
H17 H 0.1049 0.6251 0.3953 0.059 Uiso 1 1 calc R . . . .
C18 C 0.02030(9) 0.5013(3) 0.34269(10) 0.0504(5) Uani 1 1 d . . . . .
H18 H 0.0135 0.6312 0.3110 0.060 Uiso 1 1 calc R . . . .
C19 C -0.02490(8) 0.3137(3) 0.33854(10) 0.0454(4) Uani 1 1 d . . . . .
C20 C -0.01416(9) 0.1218(4) 0.38539(11) 0.0526(5) Uani 1 1 d . . . . .
H20 H -0.0440 -0.0061 0.3832 0.063 Uiso 1 1 calc R . . . .
C21 C 0.04161(8) 0.1205(3) 0.43597(10) 0.0489(5) Uani 1 1 d . . . . .
H21 H 0.0487 -0.0106 0.4672 0.059 Uiso 1 1 calc R . . . .
C22 C -0.12306(10) 0.1354(4) 0.27819(13) 0.0695(6) Uani 1 1 d . . . . .
H22A H -0.1549 0.1612 0.2368 0.104 Uiso 1 1 calc GR . . . .
H22B H -0.1441 0.1260 0.3183 0.104 Uiso 1 1 calc GR . . . .
H22C H -0.1003 -0.0155 0.2737 0.104 Uiso 1 1 calc GR . . . .
C23 C 0.35982(8) 0.6404(3) 0.56523(9) 0.0423(4) Uani 1 1 d . . . . .
C24 C 0.36371(9) 0.4940(4) 0.62417(10) 0.0492(5) Uani 1 1 d . . . . .
H24 H 0.3387 0.3518 0.6221 0.059 Uiso 1 1 calc R . . . .
C25 C 0.40406(10) 0.5547(4) 0.68623(11) 0.0635(6) Uani 1 1 d . . . . .
H25 H 0.4061 0.4530 0.7252 0.076 Uiso 1 1 calc R . . . .
C26 C 0.44079(10) 0.7625(5) 0.69043(13) 0.0687(6) Uani 1 1 d . . . . .
H26 H 0.4680 0.8028 0.7321 0.082 Uiso 1 1 calc R . . . .
C27 C 0.43743(10) 0.9119(4) 0.63303(14) 0.0703(6) Uani 1 1 d . . . . .
H27 H 0.4623 1.0545 0.6360 0.084 Uiso 1 1 calc R . . . .
C28 C 0.39708(10) 0.8524(4) 0.57027(12) 0.0586(5) Uani 1 1 d . . . . .
H28 H 0.3952 0.9554 0.5316 0.070 Uiso 1 1 calc R . . . .

loop_
_atom_site_aniso_label
_atom_site_aniso_U_11
_atom_site_aniso_U_22
_atom_site_aniso_U_33
_atom_site_aniso_U_23
_atom_site_aniso_U_13
_atom_site_aniso_U_12
O1 0.0584(8) 0.0763(10) 0.0509(8) -0.0207(7) 0.0061(7) 0.0112(7)
O2 0.0661(9) 0.0430(8) 0.0724(10) -0.0034(7) 0.0159(7) -0.0042(6)
O3 0.0418(7) 0.0952(11) 0.0598(9) -0.0126(8) 0.0174(7) -0.0169(7)
O4 0.0483(8) 0.0698(9) 0.0635(9) -0.0033(7) -0.0035(7) 0.0026(7)
C1 0.0363(9) 0.0427(9) 0.0386(10) 0.0006(7) 0.0060(7) 0.0036(7)
C2 0.0327(9) 0.0569(11) 0.0448(11) -0.0005(8) 0.0072(8) -0.0021(8)
C3 0.0359(9) 0.0542(11) 0.0407(10) 0.0003(8) 0.0099(8) 0.0058(8)
C4 0.0475(11) 0.0755(14) 0.0457(12) 0.0024(10) 0.0121(9) -0.0056(10)
C5 0.0536(12) 0.0989(17) 0.0423(12) 0.0051(11) 0.0121(10) 0.0034(12)
C6 0.0623(13) 0.1015(18) 0.0418(12) -0.0150(12) 0.0084(10) 0.0011(13)
C7 0.0530(12) 0.0662(13) 0.0548(13) -0.0157(10) 0.0088(10) -0.0037(10)
C8 0.0374(9) 0.0477(10) 0.0423(10) -0.0043(8) 0.0097(8) 0.0066(7)
C9 0.0356(9) 0.0405(10) 0.0506(11) 0.0000(8) 0.0061(8) 0.0054(7)
C10 0.0354(9) 0.0414(9) 0.0404(10) 0.0072(8) 0.0089(7) 0.0074(7)
C11 0.0379(9) 0.0527(11) 0.0445(10) 0.0095(8) 0.0125(8) 0.0035(8)
C12 0.0420(10) 0.0842(15) 0.0409(11) -0.0017(10) 0.0136(9) 0.0102(9)
C13 0.0432(10) 0.0590(12) 0.0315(9) 0.0009(9) 0.0032(8) 0.0141(8)
C14 0.0351(9) 0.0450(10) 0.0331(9) 0.0042(7) 0.0072(7) 0.0081(7)
C15 0.0393(12) 0.142(2) 0.0916(19) -0.0113(17) 0.0165(12) 0.0102(14)
C16 0.0338(9) 0.0457(10) 0.0442(10) 0.0042(8) 0.0144(8) 0.0023(7)
C17 0.0456(10) 0.0476(11) 0.0552(12) 0.0070(9) 0.0100(9) -0.0076(8)
C18 0.0516(11) 0.0514(11) 0.0478(11) 0.0086(9) 0.0073(9) 0.0015(9)
C19 0.0361(9) 0.0540(11) 0.0467(11) -0.0039(9) 0.0089(8) 0.0052(8)
C20 0.0388(10) 0.0519(11) 0.0685(13) 0.0042(10) 0.0130(9) -0.0062(8)
C21 0.0402(10) 0.0499(11) 0.0590(12) 0.0139(9) 0.0153(9) 0.0015(8)
C22 0.0474(12) 0.0825(16) 0.0756(16) -0.0172(12) 0.0019(11) -0.0065(11)
C23 0.0344(9) 0.0464(10) 0.0461(11) -0.0053(8) 0.0071(8) 0.0051(7)
C24 0.0419(10) 0.0565(12) 0.0473(11) 0.0000(9) 0.0021(9) 0.0045(8)
C25 0.0540(12) 0.0815(16) 0.0506(13) 0.0006(11) -0.0031(10) 0.0138(11)
C26 0.0502(12) 0.0875(17) 0.0627(15) -0.0218(13) -0.0060(11) 0.0113(12)
C27 0.0545(13) 0.0624(14) 0.0908(18) -0.0256(13) 0.0035(12) -0.0089(10)
C28 0.0560(12) 0.0535(12) 0.0645(14) -0.0042(10) 0.0060(10) -0.0038(9)

loop_
_atom_type_symbol
_atom_type_description
_atom_type_scat_dispersion_real
_atom_type_scat_dispersion_imag
_atom_type_scat_source
C C 0.0033 0.0016 'International Tables Vol C Tables 4.2.6.8 and 6.1.1.4'
H H 0.0000 0.0000 'International Tables Vol C Tables 4.2.6.8 and 6.1.1.4'
O O 0.0106 0.0060 'International Tables Vol C Tables 4.2.6.8 and 6.1.1.4'

loop_
_geom_angle_atom_site_label_1
_geom_angle_atom_site_label_2
_geom_angle_atom_site_label_3
_geom_angle
_geom_angle_site_symmetry_1
_geom_angle_site_symmetry_3
_geom_angle_publ_flag
C2 O3 C15 114.64(17) . . ?
C19 O4 C22 117.10(16) . . ?
C2 C1 C14 122.05(16) . . ?
C2 C1 C23 121.65(15) . . ?
C14 C1 C23 116.21(14) . . ?
O3 C2 C3 114.11(15) . . ?
C1 C2 O3 117.35(16) . . ?
C1 C2 C3 128.45(16) . . ?
C4 C3 C2 117.03(16) . . ?
C4 C3 C8 117.66(17) . . ?
C8 C3 C2 125.05(16) . . ?
C3 C4 H4 118.9 . . ?
C5 C4 C3 122.16(19) . . ?
C5 C4 H4 118.9 . . ?
C4 C5 H5 120.2 . . ?
C6 C5 C4 119.6(2) . . ?
C6 C5 H5 120.2 . . ?
C5 C6 H6 120.0 . . ?
C5 C6 C7 120.0(2) . . ?
C7 C6 H6 120.0 . . ?
C6 C7 H7 119.2 . . ?
C6 C7 C8 121.6(2) . . ?
C8 C7 H7 119.2 . . ?
C3 C8 C9 125.44(16) . . ?
C7 C8 C3 118.91(17) . . ?
C7 C8 C9 115.56(16) . . ?
O2 C9 C8 121.67(16) . . ?
O2 C9 C10 119.98(16) . . ?
C10 C9 C8 117.67(15) . . ?
C9 C10 C11 118.96(15) . . ?
C14 C10 C9 127.05(15) . . ?
C14 C10 C11 113.98(15) . . ?
C10 C11 H11 108.2 . . ?
C10 C11 C12 102.87(14) . . ?
C12 C11 H11 108.2 . . ?
C16 C11 C10 114.29(14) . . ?
C16 C11 H11 108.2 . . ?
C16 C11 C12 114.65(15) . . ?
C11 C12 H12A 110.3 . . ?
C11 C12 H12B 110.3 . . ?
H12A C12 H12B 108.6 . . ?
C13 C12 C11 106.90(14) . . ?
C13 C12 H12A 110.3 . . ?
C13 C12 H12B 110.3 . . ?
O1 C13 C12 125.84(17) . . ?
O1 C13 C14 126.58(17) . . ?
C14 C13 C12 107.49(16) . . ?
C1 C14 C13 122.26(16) . . ?
C10 C14 C1 129.22(15) . . ?
C10 C14 C13 108.53(15) . . ?
O3 C15 H15A 109.5 . . ?
O3 C15 H15B 109.5 . . ?
O3 C15 H15C 109.5 . . ?
H15A C15 H15B 109.5 . . ?
H15A C15 H15C 109.5 . . ?
H15B C15 H15C 109.5 . . ?
C17 C16 C11 121.73(16) . . ?
C21 C16 C11 120.89(16) . . ?
C21 C16 C17 117.37(17) . . ?
C16 C17 H17 119.4 . . ?
C18 C17 C16 121.19(17) . . ?
C18 C17 H17 119.4 . . ?
C17 C18 H18 119.7 . . ?
C17 C18 C19 120.56(17) . . ?
C19 C18 H18 119.7 . . ?
O4 C19 C18 116.23(17) . . ?
O4 C19 C20 124.55(17) . . ?
C20 C19 C18 119.22(17) . . ?
C19 C20 H20 120.3 . . ?
C19 C20 C21 119.41(17) . . ?
C21 C20 H20 120.3 . . ?
C16 C21 C20 122.25(17) . . ?
C16 C21 H21 118.9 . . ?
C20 C21 H21 118.9 . . ?
O4 C22 H22A 109.5 . . ?
O4 C22 H22B 109.5 . . ?
O4 C22 H22C 109.5 . . ?
H22A C22 H22B 109.5 . . ?
H22A C22 H22C 109.5 . . ?
H22B C22 H22C 109.5 . . ?
C24 C23 C1 118.84(16) . . ?
C24 C23 C28 117.93(18) . . ?
C28 C23 C1 123.23(17) . . ?
C23 C24 H24 119.3 . . ?
C23 C24 C25 121.35(19) . . ?
C25 C24 H24 119.3 . . ?
C24 C25 H25 119.9 . . ?
C26 C25 C24 120.2(2) . . ?
C26 C25 H25 119.9 . . ?
C25 C26 H26 120.2 . . ?
C25 C26 C27 119.6(2) . . ?
C27 C26 H26 120.2 . . ?
C26 C27 H27 119.7 . . ?
C26 C27 C28 120.6(2) . . ?
C28 C27 H27 119.7 . . ?
C23 C28 C27 120.2(2) . . ?
C23 C28 H28 119.9 . . ?
C27 C28 H28 119.9 . . ?

loop_
_geom_bond_atom_site_label_1
_geom_bond_atom_site_label_2
_geom_bond_distance
_geom_bond_site_symmetry_2
_geom_bond_publ_flag
O1 C13 1.209(2) . ?
O2 C9 1.225(2) . ?
O3 C2 1.382(2) . ?
O3 C15 1.434(3) . ?
O4 C19 1.372(2) . ?
O4 C22 1.425(2) . ?
C1 C2 1.346(2) . ?
C1 C14 1.464(2) . ?
C1 C23 1.496(2) . ?
C2 C3 1.475(2) . ?
C3 C4 1.403(3) . ?
C3 C8 1.409(2) . ?
C4 H4 0.9300 . ?
C4 C5 1.372(3) . ?
C5 H5 0.9300 . ?
C5 C6 1.370(3) . ?
C6 H6 0.9300 . ?
C6 C7 1.373(3) . ?
C7 H7 0.9300 . ?
C7 C8 1.395(3) . ?
C8 C9 1.480(2) . ?
C9 C10 1.474(2) . ?
C10 C11 1.517(2) . ?
C10 C14 1.344(2) . ?
C11 H11 0.9800 . ?
C11 C12 1.532(3) . ?
C11 C16 1.516(2) . ?
C12 H12A 0.9700 . ?
C12 H12B 0.9700 . ?
C12 C13 1.505(3) . ?
C13 C14 1.499(2) . ?
C15 H15A 0.9600 . ?
C15 H15B 0.9600 . ?
C15 H15C 0.9600 . ?
C16 C17 1.389(2) . ?
C16 C21 1.373(2) . ?
C17 H17 0.9300 . ?
C17 C18 1.373(3) . ?
C18 H18 0.9300 . ?
C18 C19 1.384(3) . ?
C19 C20 1.375(3) . ?
C20 H20 0.9300 . ?
C20 C21 1.388(3) . ?
C21 H21 0.9300 . ?
C22 H22A 0.9600 . ?
C22 H22B 0.9600 . ?
C22 H22C 0.9600 . ?
C23 C24 1.382(3) . ?
C23 C28 1.385(3) . ?
C24 H24 0.9300 . ?
C24 C25 1.384(3) . ?
C25 H25 0.9300 . ?
C25 C26 1.361(3) . ?
C26 H26 0.9300 . ?
C26 C27 1.368(3) . ?
C27 H27 0.9300 . ?
C27 C28 1.393(3) . ?
C28 H28 0.9300 . ?
